data_4338094
loop_
_publ_author_name
'Liu, Min-Min'
'Hou, Juan-Juan'
'Qi, Zhi-Kai'
'Duan, Li Na'
'Ji, Wen-Juan'
'Han, Cai-Yun'
'Zhang, Xian-Ming'

_publ_section_title
;
 Tuning of valence States, bonding types, hierarchical structures, and
 physical properties in copper/halide/isonicotinate system.
;
_journal_issue 8
_journal_name_full 'Inorganic chemistry'
_journal_page_first 4130
_journal_page_last 4143
_journal_paper_doi 10.1021/ic5001232
_journal_volume 53
_journal_year 2014
_chemical_formula_moiety '0.5(C24 H20 Br4 Cu6 N4 O12), 2(O)'
_chemical_formula_sum 'C12 H12 Br2 Cu3 N2 O8'
_chemical_formula_weight 662.68
_chemical_name_systematic
;
 ? 
;
_space_group_crystal_system monoclinic
_space_group_IT_number 14
_space_group_name_Hall '-P 2ybc'
_space_group_name_H-M_alt 'P 1 21/c 1'
_symmetry_space_group_name_Hall '-P 2ybc'
_symmetry_space_group_name_H-M 'P 1 21/c 1'
_atom_sites_solution_hydrogens geom
_atom_sites_solution_primary direct
_atom_sites_solution_secondary difmap
_audit_creation_date 2008-01-12
_audit_creation_method
;
  Olex2 1.2
  (compiled 2012.05.09 svn.r2324, GUI svn.r4230)
;
_cell_angle_alpha 90.00
_cell_angle_beta 105.632(16)
_cell_angle_gamma 90.00
_cell_formula_units_Z 2
_cell_length_a 9.693(9)
_cell_length_b 13.192(13)
_cell_length_c 7.432(7)
_cell_measurement_reflns_used 2924
_cell_measurement_temperature 298(2)
_cell_measurement_theta_max 28.331
_cell_measurement_theta_min 2.673
_cell_volume 915.2(15)
_computing_molecular_graphics
;
O. V. Dolomanov, L. J. Bourhis, R. J. Gildea, J. A. K. Howard and H. Puschmann,
OLEX2: a complete structure solution, refinement and analysis program.
J. Appl. Cryst. (2009). 42, 339-341.
;
_computing_publication_material
;
O. V. Dolomanov, L. J. Bourhis, R. J. Gildea, J. A. K. Howard and H. Puschmann,
OLEX2: a complete structure solution, refinement and analysis program.
J. Appl. Cryst. (2009). 42, 339-341.
;
_computing_structure_refinement
;
XL, G.M. Sheldrick, Acta Cryst.
(2008). A64, 112-122
;
_computing_structure_solution 'SHELXS-97 (Sheldrick, 1990)'
_diffrn_ambient_temperature 298.15
_diffrn_measured_fraction_theta_full 0.997
_diffrn_measured_fraction_theta_max 0.997
_diffrn_measurement_device_type 'CCD area detector'
_diffrn_measurement_method 'phi and omega scans'
_diffrn_radiation_monochromator graphite
_diffrn_radiation_type MoK\a
_diffrn_radiation_wavelength 0.71073
_diffrn_reflns_av_R_equivalents 0.0167
_diffrn_reflns_av_unetI/netI 0.0240
_diffrn_reflns_limit_h_max 5
_diffrn_reflns_limit_h_min -12
_diffrn_reflns_limit_k_max 16
_diffrn_reflns_limit_k_min -12
_diffrn_reflns_limit_l_max 9
_diffrn_reflns_limit_l_min -9
_diffrn_reflns_number 4165
_diffrn_reflns_theta_full 26.37
_diffrn_reflns_theta_max 26.37
_diffrn_reflns_theta_min 2.18
_diffrn_source 'fine-focus sealed tube'
_diffrn_source_current 20.0
_diffrn_source_power 1.0
_diffrn_source_voltage 50.0
_exptl_absorpt_coefficient_mu 7.864
_exptl_absorpt_correction_T_max 1
_exptl_absorpt_correction_T_min 0.709250
_exptl_absorpt_correction_type multi-scan
_exptl_absorpt_process_details
;
? was used for absorption correction.
R(int) was 0.0436 before and 0.0162 after correction.
The Ratio of minimum to maximum transmission is 0.7093.
The \l/2 correction factor is 0.0015.
;
_exptl_crystal_colour green
_exptl_crystal_colour_primary green
_exptl_crystal_density_diffrn 2.405
_exptl_crystal_density_method 'not measured'
_exptl_crystal_description sheet
_exptl_crystal_F_000 638
_exptl_crystal_size_max 0.22
_exptl_crystal_size_mid 0.16
_exptl_crystal_size_min 0.12
_refine_diff_density_max 0.675
_refine_diff_density_min -0.752
_refine_diff_density_rms 0.099
_refine_ls_extinction_method none
_refine_ls_goodness_of_fit_ref 1.051
_refine_ls_hydrogen_treatment mixed
_refine_ls_matrix_type full
_refine_ls_number_parameters 124
_refine_ls_number_reflns 1861
_refine_ls_number_restraints 0
_refine_ls_restrained_S_all 1.051
_refine_ls_R_factor_all 0.0281
_refine_ls_R_factor_gt 0.0239
_refine_ls_shift/su_max 0.001
_refine_ls_shift/su_mean 0.000
_refine_ls_structure_factor_coef Fsqd
_refine_ls_weighting_details 'calc w=1/[\s^2^(Fo^2^)+(0.0348P)^2^+0.9905P] where P=(Fo^2^+2Fc^2^)/3'
_refine_ls_weighting_scheme calc
_refine_ls_wR_factor_gt 0.0636
_refine_ls_wR_factor_ref 0.0660
_reflns_number_gt 1658
_reflns_number_total 1861
_reflns_threshold_expression >2sigma(I)
_cod_data_source_file ic5001232_si_002.cif
_cod_data_source_block 5
_cod_depositor_comments
;
The following automatic conversions were performed:

'_space_group_crystal_system' value 'Monoclinic' changed to
'monoclinic' according to
/usr/data/users/saulius/crontab/automatic-downloads/rss-feeds/ACS/lib/dictionaries/cif_core.dic
dictionary named 'cif_core.dic' version 2.4.2 from 2011-04-26.

Automatic conversion script
Id: cif_fix_values 2281 2013-09-26 08:29:07Z andrius 

 Adding full bibliography for 4338090--4338098.cif.
;
_cod_database_code 4338094

loop_
_space_group_symop_id
_space_group_symop_operation_xyz
1 'x, y, z'
2 '-x, y+1/2, -z+1/2'
3 '-x, -y, -z'
4 'x, -y-1/2, z-1/2'

loop_
_atom_site_label
_atom_site_type_symbol
_atom_site_fract_x
_atom_site_fract_y
_atom_site_fract_z
_atom_site_U_iso_or_equiv
_atom_site_adp_type
_atom_site_occupancy
_atom_site_symmetry_multiplicity
_atom_site_calc_flag
_atom_site_refinement_flags
Cu1 Cu 0.18946(4) 0.66701(3) 0.25567(5) 0.01874(12) Uani 1 1 d .
Cu2 Cu 0.0000 0.5000 0.0000 0.01862(14) Uani 1 2 d S
Br1 Br 0.04186(3) 0.78132(3) 0.38708(5) 0.02403(11) Uani 1 1 d .
N1 N 0.6543(3) 0.2704(2) 0.2079(4) 0.0205(6) Uani 1 1 d .
O1 O 0.1952(2) 0.45755(19) 0.0182(3) 0.0253(5) Uani 1 1 d .
O2 O 0.3337(2) 0.56546(18) 0.2235(4) 0.0283(6) Uani 1 1 d .
O3 O 0.0577(2) 0.55803(17) 0.2471(3) 0.0204(5) Uani 1 1 d .
H3 H 0.0260 0.5361 0.3480 0.024 Uiso 1 1 calc R
C1 C 0.6802(3) 0.3667(3) 0.2690(5) 0.0223(7) Uani 1 1 d .
H1 H 0.7741 0.3856 0.3270 0.027 Uiso 1 1 calc R
C2 C 0.5732(3) 0.4382(3) 0.2490(5) 0.0223(7) Uani 1 1 d .
H2 H 0.5941 0.5033 0.2968 0.027 Uiso 1 1 calc R
C3 C 0.4338(3) 0.4113(2) 0.1562(4) 0.0193(7) Uani 1 1 d .
C4 C 0.4072(4) 0.3140(3) 0.0876(5) 0.0276(8) Uani 1 1 d .
H4 H 0.3152 0.2947 0.0218 0.033 Uiso 1 1 calc R
C5 C 0.5186(4) 0.2459(3) 0.1178(5) 0.0259(8) Uani 1 1 d .
H5 H 0.4991 0.1800 0.0738 0.031 Uiso 1 1 calc R
C6 C 0.3101(3) 0.4846(3) 0.1318(5) 0.0202(7) Uani 1 1 d .
O1W O 0.1731(4) 0.4112(3) 0.5284(5) 0.0604(10) Uani 1 1 d .

loop_
_atom_site_aniso_label
_atom_site_aniso_U_11
_atom_site_aniso_U_22
_atom_site_aniso_U_33
_atom_site_aniso_U_23
_atom_site_aniso_U_13
_atom_site_aniso_U_12
Cu1 0.0153(2) 0.0131(2) 0.0274(2) -0.00295(16) 0.00508(16) -0.00158(15)
Cu2 0.0134(3) 0.0166(3) 0.0236(3) -0.0023(2) 0.0011(2) 0.0009(2)
Br1 0.02574(19) 0.0201(2) 0.02721(19) -0.00425(14) 0.00873(14) 0.00180(13)
N1 0.0180(13) 0.0149(14) 0.0276(14) 0.0024(12) 0.0047(11) 0.0032(11)
O1 0.0152(11) 0.0258(14) 0.0323(13) -0.0057(11) 0.0021(10) 0.0060(10)
O2 0.0158(11) 0.0179(13) 0.0488(16) -0.0100(11) 0.0042(11) 0.0008(9)
O3 0.0211(11) 0.0173(12) 0.0229(11) -0.0012(10) 0.0062(9) -0.0045(9)
C1 0.0144(15) 0.0212(18) 0.0293(17) 0.0023(14) 0.0027(13) -0.0011(13)
C2 0.0195(16) 0.0159(17) 0.0302(17) -0.0019(14) 0.0042(13) 0.0022(13)
C3 0.0157(15) 0.0172(17) 0.0238(16) 0.0013(13) 0.0033(13) 0.0035(12)
C4 0.0169(16) 0.0210(18) 0.039(2) -0.0033(16) -0.0017(14) -0.0016(14)
C5 0.0200(17) 0.0171(17) 0.0365(19) -0.0032(15) 0.0006(14) 0.0007(14)
C6 0.0184(16) 0.0182(17) 0.0247(16) 0.0018(14) 0.0070(13) 0.0031(13)
O1W 0.068(2) 0.046(2) 0.0523(19) 0.0086(16) -0.0093(17) -0.0208(17)

loop_
_atom_type_symbol
_atom_type_description
_atom_type_scat_dispersion_real
_atom_type_scat_dispersion_imag
_atom_type_scat_source
C C 0.0033 0.0016 'International Tables Vol C Tables 4.2.6.8 and 6.1.1.4'
H H 0.0000 0.0000 'International Tables Vol C Tables 4.2.6.8 and 6.1.1.4'
N N 0.0061 0.0033 'International Tables Vol C Tables 4.2.6.8 and 6.1.1.4'
O O 0.0106 0.0060 'International Tables Vol C Tables 4.2.6.8 and 6.1.1.4'
Cu Cu 0.3201 1.2651 'International Tables Vol C Tables 4.2.6.8 and 6.1.1.4'
Br Br -0.2901 2.4595 'International Tables Vol C Tables 4.2.6.8 and 6.1.1.4'

loop_
_geom_angle_atom_site_label_1
_geom_angle_atom_site_label_2
_geom_angle_atom_site_label_3
_geom_angle
_geom_angle_site_symmetry_1
_geom_angle_site_symmetry_3
Br1 Cu1 Br1 92.33(6) . 4_575
N1 Cu1 Br1 97.72(9) 2_655 4_575
N1 Cu1 Br1 91.63(11) 2_655 .
O2 Cu1 Br1 164.09(8) . .
O2 Cu1 Br1 103.58(9) . 4_575
O2 Cu1 N1 86.83(13) . 2_655
O3 Cu1 Br1 91.12(10) . .
O3 Cu1 Br1 89.43(8) . 4_575
O3 Cu1 N1 172.23(11) . 2_655
O3 Cu1 O2 88.53(12) . .
O1 Cu2 O1 180.00(14) 3_565 .
O3 Cu2 O1 91.19(10) 3_565 3_565
O3 Cu2 O1 88.81(10) . 3_565
O3 Cu2 O1 91.19(10) . .
O3 Cu2 O1 88.81(10) 3_565 .
O3 Cu2 O3 180.00(12) . 3_565
Cu1 Br1 Cu1 109.78(5) . 4_576
C1 N1 Cu1 122.0(2) . 2_645
C5 N1 Cu1 120.4(2) . 2_645
C5 N1 C1 117.5(3) . .
C6 O1 Cu2 129.5(2) . .
C6 O2 Cu1 127.3(2) . .
Cu1 O3 Cu2 110.49(12) . .
N1 C1 C2 122.7(3) . .
C1 C2 C3 118.7(3) . .
C2 C3 C6 122.0(3) . .
C4 C3 C2 118.9(3) . .
C4 C3 C6 119.2(3) . .
C5 C4 C3 119.1(3) . .
N1 C5 C4 122.9(3) . .
O1 C6 C3 115.5(3) . .
O2 C6 O1 127.4(3) . .
O2 C6 C3 117.2(3) . .

loop_
_geom_bond_atom_site_label_1
_geom_bond_atom_site_label_2
_geom_bond_distance
_geom_bond_site_symmetry_2
Cu1 Br1 2.4551(15) .
Cu1 Br1 2.811(2) 4_575
Cu1 N1 2.001(3) 2_655
Cu1 O2 1.997(3) .
Cu1 O3 1.912(3) .
Cu2 O1 1.943(3) 3_565
Cu2 O1 1.943(3) .
Cu2 O3 1.928(3) .
Cu2 O3 1.928(3) 3_565
Br1 Cu1 2.811(2) 4_576
N1 Cu1 2.001(3) 2_645
N1 C1 1.349(4) .
N1 C5 1.345(4) .
O1 C6 1.254(4) .
O2 C6 1.253(4) .
C1 C2 1.381(5) .
C2 C3 1.387(5) .
C3 C4 1.379(5) .
C3 C6 1.513(4) .
C4 C5 1.375(5) .
